data_7062747
loop_
_publ_author_name
'Di Nicola, Corrado'
'Marchetti, Fabio'
'Tombesi, Alessia'
'Xhafa, Sonila'
'Campitelli, Patrizio'
'Moroni, Marco'
'Galli, Simona'
'Pettinari, Riccardo'
'Pettinari, Claudio'

_publ_section_title
;
 Antibacterial activity of copper pyrazolate coordination polymers
;
_journal_issue 41
_journal_name_full 'New Journal of Chemistry'
_journal_page_first 19047
_journal_page_last 19056
_journal_paper_doi 10.1039/D3NJ02378H
_journal_volume 47
_journal_year 2023
_chemical_compound_source Synthesis
_chemical_formula_moiety 'C6 H4 Cu N6 O4'
_chemical_formula_structural '[Cu (C3H2N3O2)2]'
_chemical_formula_sum 'C6 H4 Cu N6 O4'
_chemical_formula_weight 287.7
_space_group_crystal_system monoclinic
_space_group_IT_number 12
_space_group_name_Hall '-C 2y'
_space_group_name_H-M_alt 'C 1 2/m 1'
_audit_update_record
;
2023-05-10 deposited with the CCDC.	2023-09-21 downloaded from the CCDC.
;
_cell_angle_alpha 90
_cell_angle_beta 115.018(7)
_cell_angle_gamma 90
_cell_formula_units_Z 4
_cell_length_a 20.058(3)
_cell_length_b 7.603(1)
_cell_length_c 7.3757(9)
_cell_measurement_temperature 298
_cell_volume 1019.3(2)
_computing_cell_refinement 'TOPAS-R V3'
_computing_data_collection 'Bruker XRD Commander'
_computing_structure_refinement 'TOPAS-R V3'
_computing_structure_solution 'TOPAS-R V3'
_diffrn_ambient_temperature 298
_diffrn_detector_type 'Bruker Lynxeye linear PSD'
_diffrn_measurement_device_type 'Bruker AXS D8 Advance'
_diffrn_radiation_monochromator 'Nickel filter'
_diffrn_radiation_wavelength CuK\a~1~
_diffrn_source_target Cu
_diffrn_source_type 'sealed X-ray tube'
_exptl_crystal_density_diffrn 1.87
_exptl_crystal_density_meas ?
_exptl_crystal_density_method 'not measured'
_exptl_crystal_F_000 572
_pd_char_colour violet
_pd_instr_location ' ?'
_pd_meas_2theta_range_inc 0.02
_pd_meas_2theta_range_max 105.0
_pd_meas_2theta_range_min 5.0
_pd_meas_number_of_points 5001
_pd_meas_scan_method step
_pd_proc_2theta_range_inc 0.02
_pd_proc_2theta_range_max 105.0
_pd_proc_2theta_range_min 8.0
_pd_proc_ls_background_function 'Chebyshev polynomial'
_pd_proc_ls_pref_orient_corr none
_pd_proc_ls_profile_function 'fundamental parameters approach'
_pd_proc_ls_prof_R_factor 0.015
_pd_proc_ls_prof_wR_expected 0.009
_pd_proc_ls_prof_wR_factor 0.020
_pd_spec_mounting
;
 packed powder pellet
;
_pd_spec_mount_mode reflection
_pd_spec_shape flat_sheet
_pd_spec_size_axial 5
_pd_spec_size_equat 5
_pd_spec_size_thick 0.1
_refine_ls_extinction_method none
_refine_ls_hydrogen_treatment fixed
_refine_ls_matrix_type fullcycle
_refine_ls_number_parameters 41
_refine_ls_number_restraints 0
_refine_ls_structure_factor_coef Inet
_refine_ls_weighting_details 'w = 1/[Y~i~]'
_refine_ls_weighting_scheme calc
_cod_data_source_file d3nj02378h2.cif
_cod_data_source_block added_by_encifer
_cod_depositor_comments
;
The following automatic conversions were performed:

data item '_exptl_crystal_density_meas' value 'not measured' was
changed to '?' -- the value is perceived as not measured.

data item '_refine_ls_weighting_scheme' value '1/[Y~i~]' was changed
to 'calc'. A new data item '_refine_ls_weighting_details' was created
with the value set to 'w = 1/[Y~i~]'.

Automatic conversion script
Id: cif_fix_values 8170 2020-07-09 18:12:32Z antanas 

 Adding full bibliography for 7062747.cif.
;
_cod_original_cell_volume 1019.2(2)
_cod_original_sg_symbol_H-M C2/m
_cod_database_code 7062747

loop_
_symmetry_equiv_pos_as_xyz
'-x, -y, -z'
'-x, y, -z'
'-x+1/2, -y+1/2, -z'
'-x+1/2, y+1/2, -z'
'x, -y, z'
'x, y, z'
'x+1/2, -y+1/2, z'
'x+1/2, y+1/2, z'

loop_
_atom_site_label
_atom_site_type_symbol
_atom_site_symmetry_multiplicity
_atom_site_fract_x
_atom_site_fract_y
_atom_site_fract_z
_atom_site_occupancy
_atom_site_B_iso_or_equiv
Cu1 Cu 4 0.25 0.25 0 1 5
C1a C 4 -0.69117 0 -0.3919 1 7
C2a C 8 -0.698241 -0.1445677 -0.2928453 1 7
N1a N 8 -0.7151077 -0.0893538 -0.1418527 1 7
N2a N 8 -0.6740353 0 -0.5572511 1 7
O1a O 8 -0.6811563 0.1361285 -0.6588521 1 7
H1a H 8 -0.6924204 -0.2632788 -0.323707 1 7
C1b C 4 0.05028 0 0.82254 1 7
C2b C 8 0.09372009 0.1439805 0.8498389 1 7
N1b N 8 0.1650234 0.08974513 0.9320936 1 7
N2b N 8 -0.02668784 0 0.7413812 1 7
O1b O 8 -0.06054952 -0.1422548 0.7238368 1 7
H1b H 8 0.07716363 0.2617613 0.8171839 1 7

loop_
_atom_type_symbol
_atom_type_description
_atom_type_scat_source
C C 'International Tables for Crystallography (Vol. IV)'
H H 'International Tables for Crystallography (Vol. IV)'
Cu Cu 'International Tables for Crystallography (Vol. IV)'
N N 'International Tables for Crystallography (Vol. IV)'
O O 'International Tables for Crystallography (Vol. IV)'

loop_
_diffrn_radiation_type
'Cu K\a'
